data_4061955
_journal_name_full Organometallics
_journal_year 2003
_chemical_formula_sum 'C39 H34 Cl2 N2 O4 P2 Rh2 S6'
_chemical_formula_weight 1125.70
_space_group_IT_number 2
_symmetry_cell_setting triclinic
_symmetry_space_group_name_Hall '-P 1'
_symmetry_space_group_name_H-M 'P -1'
_cell_angle_alpha 95.5410(10)
_cell_angle_beta 97.4620(10)
_cell_angle_gamma 105.9040(10)
_cell_formula_units_Z 2
_cell_length_a 10.3871(7)
_cell_length_b 11.2073(8)
_cell_length_c 19.7185(14)
_cell_measurement_temperature 293(2)
_cell_volume 2167.8(3)
_diffrn_ambient_temperature 293(2)
_exptl_crystal_density_diffrn 1.725
_cod_depositor_comments
;
The following automatic conversions were performed:
'_symmetry_cell_setting' value 'Triclinic' changed to 'triclinic'
according to '/home/saulius/struct/CIF-dictionaries/cif_core.dic'
dictionary named 'cif_core.dic' version 2.4.1 from 2010-06-29.

Automatic conversion script
Id: cif_fix_enum 1527 2010-12-29 10:47:43Z saulius 
;
_cod_database_code 4061955

loop_
_symmetry_equiv_pos_as_xyz
'x, y, z'
'-x, -y, -z'

loop_
_atom_site_label
_atom_site_type_symbol
_atom_site_fract_x
_atom_site_fract_y
_atom_site_fract_z
_atom_site_U_iso_or_equiv
_atom_site_adp_type
_atom_site_occupancy
_atom_site_symmetry_multiplicity
_atom_site_calc_flag
_atom_site_refinement_flags
_atom_site_disorder_assembly
_atom_site_disorder_group
Rh1 Rh 0.69278(4) 0.25556(4) 0.21315(2) 0.02508(13) Uani 1 1 d . . .
N1 N 0.5403(6) 0.2986(5) 0.1246(3) 0.0394(12) Uani 1 1 d . . .
Cl1 Cl 0.4410(3) 0.8340(2) 0.46281(12) 0.0646(5) Uani 1 1 d . . .
N2 N 0.8357(5) 0.0656(5) 0.3983(3) 0.0345(11) Uani 1 1 d . . .
Rh2 Rh 0.80104(4) 0.16853(4) 0.31493(2) 0.02481(12) Uani 1 1 d . . .
C2 C 0.5931(6) -0.0191(6) 0.2084(3) 0.0348(13) Uani 1 1 d . . .
P2 P 0.78960(16) 0.44714(14) 0.27287(8) 0.0284(3) Uani 1 1 d . . .
S2 S 0.9912(3) 0.4847(3) 0.09065(16) 0.0852(8) Uani 1 1 d . . .
O3 O 0.6556(5) -0.0070(4) 0.2674(2) 0.0365(10) Uani 1 1 d . . .
C3 C 0.5407(6) 0.2197(6) 0.3323(3) 0.0329(13) Uani 1 1 d . . .
S3 S 1.07093(17) 0.07460(18) 0.30137(9) 0.0420(4) Uani 1 1 d . . .
O4 O 0.5963(5) 0.0677(4) 0.1707(2) 0.0362(10) Uani 1 1 d . . .
C4 C 0.4234(7) 0.2276(7) 0.3681(4) 0.0445(16) Uani 1 1 d . . .
H4A H 0.3758 0.1457 0.3768 0.067 Uiso 1 1 calc R . .
H4B H 0.3628 0.2599 0.3392 0.067 Uiso 1 1 calc R . .
H4C H 0.4566 0.2824 0.4111 0.067 Uiso 1 1 calc R . .
S4 S 0.5431(3) 0.5435(3) 0.29378(18) 0.0864(8) Uani 1 1 d . . .
S5 S 1.0705(2) 0.35558(19) 0.41753(11) 0.0527(5) Uani 1 1 d . . .
O5 O 0.6404(4) 0.1998(4) 0.3662(2) 0.0357(10) Uani 1 1 d . . .
O6 O 0.5296(4) 0.2350(4) 0.2691(2) 0.0352(10) Uani 1 1 d . . .
S6 S 0.9420(4) 0.7215(3) 0.25732(18) 0.1009(11) Uani 1 1 d . . .
C14 C 0.5046(9) -0.1474(7) 0.1764(5) 0.062(2) Uani 1 1 d . . .
H14A H 0.5320 -0.2094 0.2003 0.093 Uiso 1 1 calc R . .
H14B H 0.5137 -0.1610 0.1287 0.093 Uiso 1 1 calc R . .
H14C H 0.4117 -0.1537 0.1799 0.093 Uiso 1 1 calc R . .
C21 C 0.9998(7) 0.3932(6) 0.1541(3) 0.0367(14) Uani 1 1 d . . .
C22 C 1.1244(6) 0.4453(5) 0.2099(3) 0.0345(14) Uani 1 1 d . . .
H22 H 1.1502 0.4108 0.2486 0.041 Uiso 1 1 calc R . .
C23 C 1.1955(9) 0.5668(8) 0.1865(6) 0.066(2) Uani 1 1 d . . .
H23 H 1.2756 0.6210 0.2116 0.079 Uiso 1 1 calc R . .
C24 C 1.1355(10) 0.5922(8) 0.1268(5) 0.066(3) Uani 1 1 d . . .
H24 H 1.1719 0.6639 0.1074 0.079 Uiso 1 1 calc R . .
C31 C 0.9681(6) 0.1627(6) 0.2018(3) 0.0340(13) Uani 1 1 d . . .
C32 C 0.9448(6) 0.1354(5) 0.2667(3) 0.0291(12) Uani 1 1 d . . .
C33 C 1.1487(7) 0.0844(7) 0.2296(4) 0.0445(16) Uani 1 1 d . . .
H33 H 1.2267 0.0603 0.2260 0.053 Uiso 1 1 calc R . .
C34 C 1.0856(6) 0.1303(6) 0.1792(3) 0.0327(13) Uani 1 1 d . . .
H34 H 1.1120 0.1403 0.1363 0.039 Uiso 1 1 calc R . .
C41 C 0.6811(7) 0.5008(6) 0.3267(4) 0.0405(15) Uani 1 1 d . . .
C42 C 0.8368(7) 0.1101(7) 0.4642(4) 0.0424(16) Uani 1 1 d . . .
H42 H 0.8411 0.1939 0.4747 0.051 Uiso 1 1 calc R . .
C43 C 0.5057(13) 0.5737(9) 0.3732(8) 0.093(4) Uani 1 1 d . . .
H43 H 0.4302 0.5997 0.3800 0.112 Uiso 1 1 calc R . .
C46 C 0.8306(7) -0.0562(6) 0.3843(4) 0.0407(15) Uani 1 1 d . . .
H46 H 0.8306 -0.0886 0.3391 0.049 Uiso 1 1 calc R . .
C45 C 0.5914(11) 0.5579(8) 0.4252(5) 0.067(3) Uani 1 1 d . . .
H45 H 0.5836 0.5736 0.4715 0.081 Uiso 1 1 calc R . .
C44 C 0.6978(7) 0.5138(6) 0.4017(4) 0.0392(15) Uani 1 1 d . . .
H44 H 0.7670 0.4961 0.4302 0.047 Uiso 1 1 calc R . .
C51 C 0.9310(7) 0.4502(6) 0.3357(3) 0.0330(13) Uani 1 1 d . . .
C52 C 0.9322(6) 0.3328(6) 0.3541(3) 0.0296(12) Uani 1 1 d . . .
C53 C 1.1200(8) 0.5134(8) 0.4205(4) 0.056(2) Uani 1 1 d . . .
H53 H 1.1951 0.5647 0.4509 0.067 Uiso 1 1 calc R . .
C54 C 1.0422(7) 0.5597(6) 0.3753(3) 0.0354(14) Uani 1 1 d . . .
H54 H 1.0554 0.6435 0.3700 0.042 Uiso 1 1 calc R . .
C57 C 0.8253(8) -0.1342(7) 0.4342(5) 0.0522(19) Uani 1 1 d . . .
H57 H 0.8215 -0.2177 0.4229 0.063 Uiso 1 1 calc R . .
C58 C 0.8320(8) 0.0376(9) 0.5170(4) 0.054(2) Uani 1 1 d . . .
H58 H 0.8329 0.0719 0.5620 0.065 Uiso 1 1 calc R . .
C61 C 0.8329(7) 0.5810(6) 0.2260(3) 0.0358(14) Uani 1 1 d . . .
C62 C 0.9006(15) 0.7887(9) 0.1913(5) 0.099(5) Uani 1 1 d . . .
H62 H 0.9470 0.8702 0.1863 0.119 Uiso 1 1 calc R . .
C63 C 0.7348(8) 0.6023(6) 0.1654(3) 0.050(2) Uani 1 1 d . . .
H63 H 0.6505 0.5489 0.1447 0.060 Uiso 1 1 calc R . .
C64 C 0.8024(13) 0.7226(10) 0.1481(6) 0.084(3) Uani 1 1 d . . .
H64 H 0.7745 0.7497 0.1071 0.101 Uiso 1 1 calc R . .
C71 C 0.5650(9) 0.3142(9) 0.0610(4) 0.058(2) Uani 1 1 d . . .
H71 H 0.6462 0.3057 0.0493 0.070 Uiso 1 1 calc R . .
C73 C 0.3591(11) 0.3607(12) 0.0294(5) 0.085(3) Uani 1 1 d . . .
H73 H 0.2994 0.3843 -0.0022 0.102 Uiso 1 1 calc R . .
C72 C 0.4751(11) 0.3424(12) 0.0117(5) 0.083(3) Uani 1 1 d . . .
H72 H 0.4936 0.3488 -0.0329 0.100 Uiso 1 1 calc R . .
C74 C 0.3317(9) 0.3443(9) 0.0935(5) 0.063(2) Uani 1 1 d . . .
H74 H 0.2523 0.3550 0.1067 0.076 Uiso 1 1 calc R . .
C75 C 0.4239(7) 0.3112(8) 0.1391(4) 0.0491(18) Uani 1 1 d . . .
H75 H 0.4028 0.2970 0.1826 0.059 Uiso 1 1 calc R . .
C82 C 0.8258(8) -0.0860(9) 0.5020(5) 0.060(2) Uani 1 1 d . . .
H82 H 0.8220 -0.1370 0.5366 0.072 Uiso 1 1 calc R . .
Cl90 Cl 0.3243(3) 0.8631(3) 0.32603(14) 0.0830(7) Uani 1 1 d . . .
C90 C 0.4739(9) 0.8940(8) 0.3861(5) 0.062(2) Uani 1 1 d . . .
H90A H 0.5369 0.8567 0.3663 0.074 Uiso 1 1 calc R . .
H90B H 0.5161 0.9838 0.3962 0.074 Uiso 1 1 calc R . .
P1 P 0.86900(16) 0.24901(14) 0.15913(8) 0.0285(3) Uani 1 1 d D A .
C11 C 0.8293(6) 0.1732(6) 0.0691(3) 0.0390(14) Uani 1 1 d D . .
C15 C 0.679(3) 0.040(3) 0.0427(14) 0.060(7) Uani 0.585(11) 1 d PDU A 1
H15 H 0.6117 -0.0063 0.0647 0.072 Uiso 0.585(11) 1 calc PR A 1
C13 C 0.710(2) 0.037(2) -0.0337(10) 0.067(5) Uani 0.585(11) 1 d PDU A 1
H13 H 0.6413 -0.0045 -0.0700 0.080 Uiso 0.585(11) 1 calc PR A 1
C12 C 0.835(3) 0.093(3) -0.0480(11) 0.066(5) Uani 0.585(11) 1 d PDU A 1
H12 H 0.8610 0.0758 -0.0904 0.079 Uiso 0.585(11) 1 calc PR A 1
S10 S 0.9362(9) 0.1940(9) 0.0146(4) 0.078(3) Uani 0.585(11) 1 d PDU A 1
S10' S 0.6955(15) 0.0663(14) 0.0366(7) 0.088(4) Uani 0.415(11) 1 d PDU A 2
C12' C 0.746(3) 0.026(3) -0.0340(15) 0.063(8) Uiso 0.415(11) 1 d PDU A 2
H12' H 0.6973 -0.0447 -0.0652 0.076 Uiso 0.415(11) 1 calc PR A 2
C13' C 0.865(3) 0.104(4) -0.0436(17) 0.063(8) Uiso 0.415(11) 1 d PDU A 2
H13' H 0.8923 0.0961 -0.0865 0.075 Uiso 0.415(11) 1 calc PR A 2
C15' C 0.961(3) 0.210(3) 0.0154(15) 0.027(5) Uiso 0.415(11) 1 d PDU A 2
H15' H 1.0474 0.2666 0.0203 0.033 Uiso 0.415(11) 1 calc PR A 2

loop_
_atom_site_aniso_label
_atom_site_aniso_U_11
_atom_site_aniso_U_22
_atom_site_aniso_U_33
_atom_site_aniso_U_23
_atom_site_aniso_U_13
_atom_site_aniso_U_12
Rh1 0.0242(2) 0.0252(2) 0.0235(2) 0.00407(16) 0.00300(17) 0.00356(17)
N1 0.040(3) 0.039(3) 0.039(3) 0.012(2) 0.007(2) 0.008(2)
Cl1 0.0736(14) 0.0604(12) 0.0670(13) 0.0106(10) 0.0195(11) 0.0268(11)
N2 0.030(3) 0.041(3) 0.039(3) 0.017(2) 0.011(2) 0.014(2)
Rh2 0.0241(2) 0.0250(2) 0.0250(2) 0.00565(16) 0.00472(17) 0.00540(17)
C2 0.032(3) 0.031(3) 0.036(3) 0.002(3) 0.006(3) 0.000(2)
P2 0.0326(8) 0.0259(7) 0.0263(7) 0.0040(6) 0.0037(6) 0.0083(6)
S2 0.100(2) 0.0743(17) 0.0855(19) 0.0321(14) 0.0312(16) 0.0169(15)
O3 0.037(2) 0.028(2) 0.039(2) 0.0054(18) 0.0040(19) 0.0006(18)
C3 0.030(3) 0.032(3) 0.037(3) 0.009(3) 0.011(3) 0.005(2)
S3 0.0360(9) 0.0546(10) 0.0402(9) 0.0094(8) 0.0071(7) 0.0198(8)
O4 0.037(2) 0.032(2) 0.032(2) 0.0014(18) -0.0002(18) 0.0013(18)
C4 0.036(4) 0.058(4) 0.045(4) 0.013(3) 0.015(3) 0.017(3)
S4 0.0794(18) 0.0896(19) 0.107(2) 0.0104(16) 0.0227(16) 0.0506(16)
S5 0.0501(11) 0.0460(10) 0.0522(11) 0.0064(8) -0.0136(9) 0.0083(8)
O5 0.032(2) 0.043(3) 0.035(2) 0.0112(19) 0.0096(18) 0.0122(19)
O6 0.029(2) 0.045(3) 0.032(2) 0.0096(19) 0.0086(18) 0.0086(19)
S6 0.109(2) 0.0740(18) 0.094(2) 0.0302(16) -0.0165(18) -0.0071(17)
C14 0.069(6) 0.037(4) 0.059(5) 0.000(3) -0.001(4) -0.011(4)
C21 0.042(4) 0.033(3) 0.039(3) 0.008(3) 0.020(3) 0.010(3)
C22 0.033(3) 0.016(3) 0.047(4) -0.002(2) 0.025(3) -0.012(2)
C23 0.054(5) 0.040(4) 0.095(7) 0.004(4) 0.025(5) -0.006(4)
C24 0.074(6) 0.039(4) 0.089(7) 0.031(4) 0.038(5) 0.006(4)
C31 0.033(3) 0.028(3) 0.041(3) 0.008(3) 0.008(3) 0.006(2)
C32 0.026(3) 0.026(3) 0.032(3) 0.000(2) 0.004(2) 0.004(2)
C33 0.033(3) 0.049(4) 0.054(4) 0.001(3) 0.013(3) 0.016(3)
C34 0.034(3) 0.034(3) 0.035(3) 0.008(3) 0.011(3) 0.013(3)
C41 0.048(4) 0.029(3) 0.047(4) 0.003(3) 0.016(3) 0.012(3)
C42 0.038(4) 0.058(4) 0.040(4) 0.017(3) 0.013(3) 0.021(3)
C43 0.091(8) 0.056(6) 0.148(12) -0.003(7) 0.074(9) 0.027(6)
C46 0.034(3) 0.037(4) 0.052(4) 0.015(3) 0.009(3) 0.009(3)
C45 0.085(7) 0.050(5) 0.064(6) -0.007(4) 0.041(5) 0.006(5)
C44 0.049(4) 0.027(3) 0.041(4) 0.003(3) 0.019(3) 0.006(3)
C51 0.039(3) 0.027(3) 0.028(3) 0.001(2) 0.001(2) 0.004(3)
C52 0.028(3) 0.031(3) 0.028(3) 0.002(2) 0.004(2) 0.008(2)
C53 0.052(5) 0.052(5) 0.047(4) 0.001(3) -0.014(4) -0.001(4)
C54 0.041(4) 0.027(3) 0.029(3) 0.000(2) -0.006(3) 0.003(3)
C57 0.044(4) 0.044(4) 0.073(6) 0.024(4) 0.011(4) 0.014(3)
C58 0.041(4) 0.092(6) 0.043(4) 0.029(4) 0.018(3) 0.029(4)
C61 0.040(3) 0.032(3) 0.034(3) 0.006(3) 0.011(3) 0.007(3)
C62 0.169(12) 0.039(5) 0.059(6) 0.011(4) 0.032(7) -0.028(6)
C63 0.057(4) 0.038(4) 0.037(4) 0.033(3) -0.014(3) -0.016(3)
C64 0.126(10) 0.069(7) 0.067(6) 0.035(5) 0.006(6) 0.039(7)
C71 0.056(5) 0.080(6) 0.049(4) 0.023(4) 0.015(4) 0.031(4)
C73 0.075(7) 0.140(10) 0.063(6) 0.050(6) 0.006(5) 0.058(7)
C72 0.087(7) 0.137(10) 0.045(5) 0.037(6) 0.015(5) 0.053(7)
C74 0.046(5) 0.090(7) 0.064(5) 0.028(5) 0.011(4) 0.030(5)
C75 0.038(4) 0.062(5) 0.044(4) 0.013(3) 0.002(3) 0.010(3)
C82 0.044(4) 0.077(6) 0.075(6) 0.053(5) 0.023(4) 0.026(4)
Cl90 0.0673(15) 0.106(2) 0.0665(15) 0.0002(14) 0.0015(12) 0.0177(14)
C90 0.050(5) 0.057(5) 0.075(6) 0.014(4) 0.011(4) 0.007(4)
P1 0.0311(8) 0.0279(7) 0.0248(7) 0.0028(6) 0.0066(6) 0.0053(6)
C11 0.047(4) 0.037(3) 0.033(3) 0.001(3) 0.008(3) 0.012(3)
C15 0.079(12) 0.033(8) 0.028(8) -0.014(7) 0.005(7) -0.040(8)
C13 0.076(10) 0.076(10) 0.039(7) -0.009(7) 0.007(7) 0.013(9)
C12 0.084(12) 0.083(11) 0.030(7) -0.014(6) 0.020(8) 0.024(10)
S10 0.082(5) 0.102(5) 0.044(3) -0.009(3) 0.016(3) 0.018(4)
S10' 0.098(8) 0.108(11) 0.051(5) -0.007(6) 0.023(5) 0.018(7)

loop_
_geom_bond_atom_site_label_1
_geom_bond_atom_site_label_2
_geom_bond_distance
_geom_bond_site_symmetry_2
_geom_bond_publ_flag
Rh1 O4 2.103(4) . ?
Rh1 O6 2.113(4) . ?
Rh1 P2 2.2425(16) . ?
Rh1 P1 2.2483(16) . ?
Rh1 N1 2.378(6) . ?
Rh1 Rh2 2.5762(6) . ?
N1 C75 1.319(9) . ?
N1 C71 1.330(9) . ?
Cl1 C90 1.749(9) . ?
N2 C42 1.343(9) . ?
N2 C46 1.351(9) . ?
N2 Rh2 2.145(5) . ?
Rh2 C32 1.970(6) . ?
Rh2 C52 1.979(6) . ?
Rh2 O5 2.149(4) . ?
Rh2 O3 2.162(4) . ?
C2 O3 1.233(8) . ?
C2 O4 1.276(8) . ?
C2 C14 1.504(9) . ?
P2 C51 1.784(6) . ?
P2 C61 1.820(6) . ?
P2 C41 1.822(7) . ?
S2 C24 1.665(10) . ?
S2 C21 1.701(7) . ?
C3 O5 1.243(8) . ?
C3 O6 1.270(7) . ?
C3 C4 1.503(9) . ?
S3 C33 1.716(7) . ?
S3 C32 1.731(6) . ?
S4 C43 1.687(13) . ?
S4 C41 1.702(8) . ?
S5 C53 1.694(8) . ?
S5 C52 1.722(6) . ?
S6 C62 1.633(12) . ?
S6 C61 1.672(7) . ?
C21 C22 1.523(10) . ?
C21 P1 1.825(6) . ?
C22 C23 1.507(10) . ?
C23 C24 1.351(14) . ?
C31 C32 1.378(9) . ?
C31 C34 1.474(8) . ?
C31 P1 1.784(7) . ?
C33 C34 1.341(10) . ?
C41 C44 1.454(10) . ?
C42 C58 1.380(10) . ?
C43 C45 1.327(17) . ?
C46 C57 1.375(10) . ?
C45 C44 1.439(12) . ?
C51 C52 1.401(9) . ?
C51 C54 1.502(8) . ?
C53 C54 1.360(10) . ?
C57 C82 1.390(13) . ?
C58 C82 1.370(13) . ?
C61 C63 1.547(9) . ?
C62 C64 1.246(16) . ?
C63 C64 1.435(12) . ?
C71 C72 1.379(12) . ?
C73 C74 1.350(13) . ?
C73 C72 1.359(14) . ?
C74 C75 1.376(11) . ?
Cl90 C90 1.757(9) . ?
P1 C11 1.836(7) . ?
C11 S10' 1.576(13) . ?
C11 S10 1.631(10) . ?
C11 C15 1.82(2) . ?
C11 C15' 1.82(2) . ?
C15 C13 1.58(3) . ?
C13 C12 1.354(19) . ?
C12 S10 1.63(2) . ?
S10' C12' 1.62(2) . ?
C12' C13' 1.36(2) . ?
C13' C15' 1.59(3) . ?
